data_7222979
loop_
_publ_author_name
'Hippler, K.'
'Sabrowsky, H.'
'Wortmann, R.'
'Vogt, P.'

_publ_section_title
;
 Ueber die Interalkalimetallselenide KLiSe und KNaSe
;
_journal_name_full
;
Zeitschrift fuer Naturforschung, Teil B. Anorganische Chemie, Organische 
Chemie (42,1987-)
;
_journal_page_first 1607
_journal_page_last 1609
_journal_volume 44
_journal_year 1989
_chemical_formula_sum 'K Li Se'
_space_group_IT_number 129
_symmetry_space_group_name_Hall '-P 4a 2a'
_symmetry_space_group_name_H-M 'P 4/n m m :2'
_cell_angle_alpha 90
_cell_angle_beta 90
_cell_angle_gamma 90
_cell_formula_units_Z 2
_cell_length_a 4.517
_cell_length_b 4.517
_cell_length_c 7.241
_cell_volume 147.740
_citation_journal_id_ASTM ZNBSEN
_cod_data_source_file Hippler_ZNBSEN_1989_1992.cif
_cod_data_source_block K1Li1Se1
_cod_original_cell_volume 147.7402
_cod_original_formula_sum 'K1 Li1 Se1'
_cod_database_code 7222979

loop_
_symmetry_equiv_pos_as_xyz
x,y,z
-y+1/2,x,z
-x+1/2,-y+1/2,z
y,-x+1/2,z
x+1/2,-y,-z
y+1/2,x+1/2,-z
-x,y+1/2,-z
-y,-x,-z
-x,-y,-z
y-1/2,-x,-z
x-1/2,y-1/2,-z
-y,x-1/2,-z
-x-1/2,y,z
-y-1/2,-x-1/2,z
x,-y-1/2,z
y,x,z

loop_
_atom_site_label
_atom_site_type_symbol
_atom_site_fract_x
_atom_site_fract_y
_atom_site_fract_z
_atom_site_occupancy
_atom_site_U_iso_or_equiv
Li1 Li+1 0.75 0.25 0 1 0.0
K1 K+1 0.25 0.25 0.6453 1 0.0
Se1 Se-2 0.25 0.25 0.1996 1 0.0
